data_4127310
loop_
_publ_author_name
'Beldjoudi, Yassine'
'Narayanan, Ashwin'
'Roy, Indranil'
'Pearson, Tyler J.'
'Cetin, M. Mustafa'
'Nguyen, Minh T.'
'Krzyaniak, Matthew D.'
'Alsubaie, Fehaid M.'
'Wasielewski, Michael R.'
'Stupp, Samuel I.'
'Stoddart, J. Fraser'

_publ_section_title
;
 Supramolecular Tessellations by a Rigid Naphthalene Diimide Triangle.
;
_journal_name_full 'Journal of the American Chemical Society'
_journal_paper_doi 10.1021/jacs.9b08758
_journal_year 2019
_chemical_absolute_configuration rm
_chemical_formula_moiety 'C60 H42 N6 O12, C4 H10 O'
_chemical_formula_sum 'C64 H52 N6 O13'
_chemical_formula_weight 1113.11
_space_group_crystal_system triclinic
_space_group_IT_number 1
_space_group_name_Hall 'P 1'
_space_group_name_H-M_alt 'P 1'
_symmetry_space_group_name_Hall 'P 1'
_symmetry_space_group_name_H-M 'P 1'
_atom_sites_solution_hydrogens geom
_audit_creation_date 2019-07-19
_audit_creation_method
;
Olex2 1.2
(compiled 2018.05.29 svn.r3508 for OlexSys, GUI svn.r5506)
;
_audit_update_record
;
2019-07-19 # Formatted by publCIF

;
_cell_angle_alpha 62.204(7)
_cell_angle_beta 85.045(8)
_cell_angle_gamma 77.442(7)
_cell_formula_units_Z 2
_cell_length_a 8.731(3)
_cell_length_b 18.330(6)
_cell_length_c 18.881(6)
_cell_measurement_reflns_used 2964
_cell_measurement_temperature 100(2)
_cell_measurement_theta_max 19.42
_cell_measurement_theta_min 2.28
_cell_volume 2608.7(15)
_computing_cell_refinement 'SAINT V8.38A (?, 2016)'
_computing_data_collection 'APEX2 V2014.11-0 (Bruker, 2014)'
_computing_data_reduction 'SAINT V8.38A (?, 2016)'
_computing_molecular_graphics 'Olex2 (Dolomanov et al., 2009)'
_computing_publication_material 'Olex2 (Dolomanov et al., 2009)'
_computing_structure_refinement 'XL (Sheldrick, 2008)'
_computing_structure_solution 'SHELXT 2014/5 (Sheldrick, 2014)'
_diffrn_ambient_temperature 100.16
_diffrn_measured_fraction_theta_full 1.000
_diffrn_measured_fraction_theta_max 0.989
_diffrn_measurement_device_type 'Bruker APEX-II CCD'
_diffrn_measurement_method '\f and \w scans'
_diffrn_radiation_type MoK\a
_diffrn_radiation_wavelength 0.71073
_diffrn_reflns_av_R_equivalents 0.1813
_diffrn_reflns_av_unetI/netI 0.3502
_diffrn_reflns_Laue_measured_fraction_full 1.000
_diffrn_reflns_Laue_measured_fraction_max 0.989
_diffrn_reflns_limit_h_max 10
_diffrn_reflns_limit_h_min -10
_diffrn_reflns_limit_k_max 22
_diffrn_reflns_limit_k_min -22
_diffrn_reflns_limit_l_max 23
_diffrn_reflns_limit_l_min -23
_diffrn_reflns_number 51932
_diffrn_reflns_point_group_measured_fraction_full 0.994
_diffrn_reflns_point_group_measured_fraction_max 0.979
_diffrn_reflns_theta_full 25.242
_diffrn_reflns_theta_max 26.493
_diffrn_reflns_theta_min 2.138
_diffrn_standards_number 0
_exptl_absorpt_coefficient_mu 0.100
_exptl_absorpt_correction_T_max 0.7454
_exptl_absorpt_correction_T_min 0.5284
_exptl_absorpt_correction_type multi-scan
_exptl_absorpt_process_details
;
SADABS-2016/2 (Bruker,2016/2) was used for absorption correction.
wR2(int) was 0.1310 before and 0.0929 after correction.
The Ratio of minimum to maximum transmission is 0.7089.
The \l/2 correction factor is Not present.
;
_exptl_crystal_colour colourless
_exptl_crystal_colour_primary colourless
_exptl_crystal_density_diffrn 1.417
_exptl_crystal_description plate
_exptl_crystal_F_000 1164
_exptl_crystal_size_max 0.13
_exptl_crystal_size_mid 0.08
_exptl_crystal_size_min 0.05
_refine_diff_density_max 0.342
_refine_diff_density_min -0.378
_refine_diff_density_rms 0.076
_refine_ls_abs_structure_details
;
 Refined as an inversion twin.
;
_refine_ls_extinction_method none
_refine_ls_goodness_of_fit_ref 0.973
_refine_ls_hydrogen_treatment constr
_refine_ls_matrix_type full
_refine_ls_number_parameters 1469
_refine_ls_number_reflns 21111
_refine_ls_number_restraints 53
_refine_ls_restrained_S_all 0.976
_refine_ls_R_factor_all 0.2764
_refine_ls_R_factor_gt 0.0997
_refine_ls_shift/su_max 0.003
_refine_ls_shift/su_mean 0.000
_refine_ls_structure_factor_coef Fsqd
_refine_ls_weighting_details 'w=1/[\s^2^(Fo^2^)+(0.0788P)^2^] where P=(Fo^2^+2Fc^2^)/3'
_refine_ls_weighting_scheme calc
_refine_ls_wR_factor_gt 0.1748
_refine_ls_wR_factor_ref 0.2365
_reflns_Friedel_coverage 0.980
_reflns_Friedel_fraction_full 0.987
_reflns_Friedel_fraction_max 0.969
_reflns_number_gt 7972
_reflns_number_total 21111
_reflns_threshold_expression 'I > 2\s(I)'
_cod_data_source_file ja9b08758_si_003.cif
_cod_data_source_block yb_008f_a
_cod_original_cell_volume 2608.7(14)
_cod_database_code 4127310
_publcif_datablock.id {0f65a9b0-bd0d-4ae2-a315-5dc84495518f}

_shelx_shelxl_version_number 2018/3
_shelx_space_group_comment
;
The symmetry employed for this shelxl refinement is uniquely defined
by the following loop, which should always be used as a source of
symmetry information in preference to the above space-group names.
They are only intended as comments.
;
_shelx_estimated_absorpt_t_max 0.995
_shelx_estimated_absorpt_t_min 0.987
_olex2_refinement_description
;
1. Twinned data refinement
 Scales: -1(2)
 2(2)
2. Fixed Uiso
 At 1.2 times of:
  All C(H) groups, All C(H,H) groups
 At 1.5 times of:
  All C(H,H,H) groups
3. Restrained distances
 C114-C115
 1.54 with sigma of 0.01
 C112-C113
 1.54 with sigma of 0.01
 C110-C111
 1.54 with sigma of 0.01
 C108-C109
 1.54 with sigma of 0.01
 O26-C108
 1.43 with sigma of 0.02
 O26-C110
 1.43 with sigma of 0.02
 O25-C112
 1.43 with sigma of 0.02
 O25-C114
 1.43 with sigma of 0.02
4. Uiso/Uaniso restraints and constraints
Uanis(C114) \\sim Ueq: with sigma of 0.005 and sigma for terminal atoms of 0.1
Uanis(C108) \\sim Ueq: with sigma of 0.005 and sigma for terminal atoms of 0.1
Uanis(C109) \\sim Ueq: with sigma of 0.005 and sigma for terminal atoms of 0.1
Uanis(O26) \\sim Ueq: with sigma of 0.01 and sigma for terminal atoms of 0.1
Uanis(C1) \\sim Ueq: with sigma of 0.005 and sigma for terminal atoms of 0.1
Uanis(N88) \\sim Ueq: with sigma of 0.01 and sigma for terminal atoms of 0.01
Uanis(C90) \\sim Ueq: with sigma of 0.01 and sigma for terminal atoms of 0.01
Uanis(N88) = Uanis(N11)
Uanis(C77) = Uanis(C78)
Uanis(C81) = Uanis(C80)
Uanis(C5) = Uanis(C8)
Uanis(C41) = Uanis(C42)
5. Same fragment restrains
{C1, C2} sigma for 1-2: 0.02, 1-3: 0.04
as
{C1, C2}
6.a Ternary CH refined with riding coordinates:
 C43(H43), C44(H44), C49(H49), C50(H50), C55(H55), C56(H56), C90(H90),
 C91(H91), C96(H96), C97(H97), C102(H102), C103(H103)
6.b Secondary CH2 refined with riding coordinates:
 C45(H45A,H45B), C46(H46A,H46B), C47(H47A,H47B), C48(H48A,H48B), C51(H51A,
 H51B), C52(H52A,H52B), C53(H53A,H53B), C54(H54A,H54B), C57(H57A,H57B),
 C58(H58A,H58B), C59(H59A,H59B), C60(H60A,H60B), C92(H92A,H92B), C93(H93A,H93B),
  C94(H94A,H94B), C95(H95A,H95B), C98(H98A,H98B), C99(H99A,H99B), C100(H10A,
 H10B), C101(H10C,H10D), C104(H10E,H10F), C105(H10G,H10H), C106(H10I,H10J),
 C107(H10K,H10L), C108(H10M,H10N), C110(H11B,H11A), C112(H11F,H11G), C114(H11K,
 H11L)
6.c Aromatic/amide H refined with riding coordinates:
 C5(H5), C7(H7), C8(H8), C12(H12), C20(H20), C21(H21), C24(H24), C25(H25),
 C34(H34), C35(H35), C36(H36), C40(H40), C66(H66), C67(H67), C71(H71), C72(H72),
  C80(H80), C81(H81), C83(H83), C84(H84), C121(H121), C122(H122), C123(H123),
 C125(H125)
6.d Idealised Me refined with everything fixed:
 C109(H10O,H10P,H10Q)
6.e Idealised Me refined as rotating group:
 C111(H11C,H11D,H11E), C113(H11H,H11I,H11J), C115(H11M,H11N,H11O)
;
_olex2_submission_special_instructions 'No special instructions were received'
_publcif_info_exptl_table_max_cols 4
_publcif_info_exptl_table_use_headnotes n
_publcif_funding_html
;
;

loop_
_space_group_symop_operation_xyz
'x, y, z'

loop_
_atom_site_label
_atom_site_type_symbol
_atom_site_fract_x
_atom_site_fract_y
_atom_site_fract_z
_atom_site_U_iso_or_equiv
_atom_site_adp_type
_atom_site_occupancy
_atom_site_site_symmetry_order
_atom_site_calc_flag
_atom_site_refinement_flags_posn
_atom_site_refinement_flags_adp
C1 C 0.7531(15) 0.8833(7) -0.0986(8) 0.024(3) Uani 1 1 d D U
C2 C 0.9673(17) 0.9092(8) -0.0406(8) 0.029(3) Uani 1 1 d D .
C3 C 0.6567(14) 0.8758(8) -0.0292(8) 0.024(3) Uani 1 1 d . .
C4 C 0.8591(15) 0.9129(8) 0.0232(9) 0.030(4) Uani 1 1 d . .
C5 C 0.5114(14) 0.8551(8) -0.0215(8) 0.029(2) Uani 1 1 d . .
H5 H 0.474793 0.844428 -0.061005 0.034 Uiso 1 1 calc R .
C6 C 0.7113(15) 0.8914(8) 0.0296(8) 0.024(3) Uani 1 1 d . .
C7 C 0.9073(15) 0.9300(8) 0.0803(9) 0.033(4) Uani 1 1 d . .
H7 H 1.007153 0.944205 0.076368 0.039 Uiso 1 1 calc R .
C8 C 0.4180(14) 0.8498(8) 0.0434(8) 0.029(2) Uani 1 1 d . .
H8 H 0.319115 0.834344 0.048143 0.034 Uiso 1 1 calc R .
C9 C 0.4665(15) 0.8666(8) 0.1013(8) 0.029(3) Uani 1 1 d . .
C10 C 0.6139(14) 0.8892(8) 0.0934(9) 0.024(3) Uani 1 1 d . .
C11 C 0.6649(14) 0.9065(8) 0.1505(8) 0.026(3) Uani 1 1 d . .
C12 C 0.8092(15) 0.9267(8) 0.1446(9) 0.034(4) Uani 1 1 d . .
H12 H 0.843198 0.938368 0.184041 0.041 Uiso 1 1 calc R .
C13 C 0.3636(17) 0.8644(9) 0.1671(9) 0.037(4) Uani 1 1 d . .
C14 C 0.5658(14) 0.9029(8) 0.2194(8) 0.026(3) Uani 1 1 d . .
C15 C 0.2773(16) 0.6654(9) 0.3595(9) 0.036(4) Uani 1 1 d . .
C16 C 0.4962(15) 0.7132(9) 0.3887(8) 0.028(3) Uani 1 1 d . .
C17 C 0.3860(15) 0.5883(8) 0.3688(8) 0.026(3) Uani 1 1 d . .
C18 C 0.5444(15) 0.5786(8) 0.3832(7) 0.025(3) Uani 1 1 d . .
C19 C 0.6044(15) 0.6387(8) 0.3942(8) 0.023(3) Uani 1 1 d . .
C20 C 0.7584(16) 0.6284(8) 0.4095(8) 0.032(4) Uani 1 1 d . .
H20 H 0.794015 0.670030 0.416703 0.038 Uiso 1 1 calc R .
C21 C 0.8681(16) 0.5553(9) 0.4150(8) 0.037(4) Uani 1 1 d . .
H21 H 0.976056 0.548011 0.425965 0.045 Uiso 1 1 calc R .
C22 C 0.8139(14) 0.4948(8) 0.4041(8) 0.026(3) Uani 1 1 d . .
C23 C 0.6532(15) 0.5058(8) 0.3882(8) 0.030(3) Uani 1 1 d . .
C24 C 0.3336(14) 0.5274(8) 0.3604(8) 0.028(3) Uani 1 1 d . .
H24 H 0.225529 0.534704 0.349599 0.034 Uiso 1 1 calc R .
C25 C 0.4393(14) 0.4538(8) 0.3676(7) 0.026(3) Uani 1 1 d . .
H25 H 0.400693 0.410723 0.364447 0.031 Uiso 1 1 calc R .
C26 C 0.5956(14) 0.4439(8) 0.3791(7) 0.021(3) Uani 1 1 d . .
C27 C 0.7075(15) 0.3686(8) 0.3821(7) 0.025(3) Uani 1 1 d . .
C28 C 0.9268(15) 0.4195(8) 0.4084(8) 0.026(3) Uani 1 1 d . .
C29 C 1.1712(15) 0.3764(8) 0.2538(9) 0.025(3) Uani 1 1 d . .
C30 C 0.9125(17) 0.3911(9) 0.1973(8) 0.032(4) Uani 1 1 d . .
C31 C 0.9411(16) 0.4705(8) 0.1242(8) 0.031(3) Uani 1 1 d . .
C32 C 1.0832(15) 0.4969(8) 0.1224(8) 0.024(3) Uani 1 1 d . .
C33 C 1.1989(15) 0.4510(8) 0.1819(8) 0.026(3) Uani 1 1 d . .
C34 C 1.3417(15) 0.4762(8) 0.1750(8) 0.032(4) Uani 1 1 d . .
H34 H 1.423333 0.442818 0.213835 0.038 Uiso 1 1 calc R .
C35 C 0.8337(14) 0.5132(8) 0.0662(8) 0.025(3) Uani 1 1 d . .
H35 H 0.742131 0.491970 0.068953 0.031 Uiso 1 1 calc R .
C36 C 0.8537(15) 0.5899(8) 0.0001(8) 0.031(4) Uani 1 1 d . .
H36 H 0.773956 0.620961 -0.040150 0.037 Uiso 1 1 calc R .
C37 C 0.9909(15) 0.6202(8) -0.0060(8) 0.025(3) Uani 1 1 d . .
C38 C 1.1042(15) 0.5735(8) 0.0545(8) 0.023(3) Uani 1 1 d . .
C39 C 1.2471(13) 0.6001(8) 0.0506(7) 0.021(3) Uani 1 1 d . .
C40 C 1.3614(15) 0.5537(8) 0.1077(8) 0.029(3) Uani 1 1 d . .
H40 H 1.456173 0.573082 0.102894 0.035 Uiso 1 1 calc R .
C41 C 1.0172(14) 0.6966(8) -0.0744(8) 0.026(2) Uani 1 1 d . .
C42 C 1.2663(15) 0.6829(8) -0.0150(8) 0.026(2) Uani 1 1 d . .
C43 C 1.0156(13) 0.8865(8) -0.1632(7) 0.021(3) Uani 1 1 d . .
H43 H 0.954997 0.872176 -0.195905 0.026 Uiso 1 1 calc R .
C44 C 1.1644(15) 0.8184(8) -0.1321(8) 0.027(3) Uani 1 1 d . .
H44 H 1.233771 0.837713 -0.107709 0.032 Uiso 1 1 calc R .
C45 C 1.2510(16) 0.8109(8) -0.2033(9) 0.036(4) Uani 1 1 d . .
H45A H 1.182987 0.794634 -0.230602 0.043 Uiso 1 1 calc R .
H45B H 1.347076 0.766369 -0.183831 0.043 Uiso 1 1 calc R .
C46 C 1.2955(16) 0.8952(8) -0.2628(8) 0.037(4) Uani 1 1 d . .
H46A H 1.371635 0.909119 -0.237391 0.044 Uiso 1 1 calc R .
H46B H 1.344779 0.891210 -0.310467 0.044 Uiso 1 1 calc R .
C47 C 1.1471(15) 0.9633(8) -0.2876(8) 0.033(4) Uani 1 1 d . .
H47A H 1.175390 1.018326 -0.323432 0.040 Uiso 1 1 calc R .
H47B H 1.077254 0.951760 -0.318129 0.040 Uiso 1 1 calc R .
C48 C 1.0591(16) 0.9686(8) -0.2171(8) 0.032(3) Uani 1 1 d . .
H48A H 1.125887 0.983056 -0.187637 0.038 Uiso 1 1 calc R .
H48B H 0.963327 1.013349 -0.236305 0.038 Uiso 1 1 calc R .
C49 C 0.9805(14) 0.2838(8) 0.4059(7) 0.023(3) Uani 1 1 d . .
H49 H 1.086298 0.288095 0.418356 0.027 Uiso 1 1 calc R .
C50 C 0.9941(15) 0.2737(8) 0.3289(7) 0.024(3) Uani 1 1 d . .
H50 H 0.890122 0.265040 0.319441 0.029 Uiso 1 1 calc R .
C51 C 1.1160(17) 0.1949(8) 0.3394(9) 0.038(4) Uani 1 1 d . .
H51A H 1.119898 0.188679 0.289916 0.046 Uiso 1 1 calc R .
H51B H 1.221233 0.200808 0.349152 0.046 Uiso 1 1 calc R .
C52 C 1.0725(18) 0.1166(9) 0.4102(9) 0.043(4) Uani 1 1 d . .
H52A H 1.153739 0.066333 0.418106 0.051 Uiso 1 1 calc R .
H52B H 0.971205 0.108111 0.398520 0.051 Uiso 1 1 calc R .
C53 C 1.0589(16) 0.1270(8) 0.4879(8) 0.032(3) Uani 1 1 d . .
H53A H 1.029427 0.076484 0.533073 0.038 Uiso 1 1 calc R .
H53B H 1.161653 0.132552 0.501195 0.038 Uiso 1 1 calc R .
C54 C 0.9364(13) 0.2043(7) 0.4765(7) 0.024(3) Uani 1 1 d . .
H54A H 0.928844 0.210463 0.526097 0.029 Uiso 1 1 calc R .
H54B H 0.832697 0.197719 0.465466 0.029 Uiso 1 1 calc R .
C55 C 0.2319(16) 0.8100(8) 0.3388(9) 0.035(4) Uani 1 1 d . .
H55 H 0.144770 0.813875 0.305322 0.042 Uiso 1 1 calc R .
C56 C 0.3144(15) 0.8861(8) 0.2880(8) 0.029(3) Uani 1 1 d . .
H56 H 0.379914 0.891151 0.325788 0.035 Uiso 1 1 calc R .
C57 C 0.1807(15) 0.9650(8) 0.2558(8) 0.034(4) Uani 1 1 d . .
H57A H 0.224155 1.015352 0.219715 0.041 Uiso 1 1 calc R .
H57B H 0.103576 0.958384 0.224860 0.041 Uiso 1 1 calc R .
C58 C 0.1007(17) 0.9764(9) 0.3254(9) 0.044(4) Uani 1 1 d . .
H58A H 0.016901 1.027708 0.305021 0.053 Uiso 1 1 calc R .
H58B H 0.177939 0.983536 0.355993 0.053 Uiso 1 1 calc R .
C59 C 0.0306(18) 0.9005(10) 0.3800(10) 0.057(5) Uani 1 1 d . .
H59A H -0.051633 0.895822 0.350218 0.069 Uiso 1 1 calc R .
H59B H -0.019282 0.908105 0.425841 0.069 Uiso 1 1 calc R .
C60 C 0.1601(17) 0.8170(10) 0.4121(10) 0.049(4) Uani 1 1 d . .
H60A H 0.241215 0.819717 0.443826 0.059 Uiso 1 1 calc R .
H60B H 0.112516 0.767693 0.446436 0.059 Uiso 1 1 calc R .
N1 N 0.9109(11) 0.8889(6) -0.0947(6) 0.023(3) Uani 1 1 d . .
N2 N 0.4178(12) 0.8799(7) 0.2248(7) 0.032(3) Uani 1 1 d . .
N3 N 0.3423(11) 0.7272(6) 0.3613(6) 0.027(3) Uani 1 1 d . .
N4 N 0.8691(11) 0.3617(6) 0.3955(6) 0.022(3) Uani 1 1 d . .
N5 N 1.0268(12) 0.3497(6) 0.2569(6) 0.025(3) Uani 1 1 d . .
N6 N 1.1413(11) 0.7318(6) -0.0696(6) 0.024(3) Uani 1 1 d . .
O1 O 0.6982(10) 0.8869(6) -0.1581(6) 0.038(3) Uani 1 1 d . .
O2 O 1.1006(10) 0.9228(6) -0.0460(6) 0.039(3) Uani 1 1 d . .
O3 O 0.2320(11) 0.8481(6) 0.1726(6) 0.042(3) Uani 1 1 d . .
O4 O 0.6044(11) 0.9192(6) 0.2700(6) 0.044(3) Uani 1 1 d . .
O5 O 0.1352(11) 0.6747(6) 0.3533(6) 0.042(3) Uani 1 1 d . .
O6 O 0.5317(10) 0.7632(6) 0.4082(6) 0.039(3) Uani 1 1 d . .
O7 O 0.6613(10) 0.3175(6) 0.3690(5) 0.036(2) Uani 1 1 d . .
O8 O 1.0669(10) 0.4102(6) 0.4197(5) 0.034(2) Uani 1 1 d . .
O9 O 1.2653(9) 0.3375(5) 0.3100(5) 0.029(2) Uani 1 1 d . .
O10 O 0.7960(11) 0.3660(6) 0.2016(5) 0.050(3) Uani 1 1 d . .
O11 O 1.3882(10) 0.7103(5) -0.0212(5) 0.037(2) Uani 1 1 d . .
O12 O 0.9299(10) 0.7325(5) -0.1349(5) 0.035(2) Uani 1 1 d . .
C61 C 0.4654(17) 0.2998(8) 0.5721(8) 0.027(3) Uani 1 1 d . .
C62 C 0.2171(16) 0.2476(8) 0.6030(8) 0.028(3) Uani 1 1 d . .
C63 C 0.1338(14) 0.3246(8) 0.6050(8) 0.026(3) Uani 1 1 d . .
C64 C 0.2184(14) 0.3853(8) 0.5943(7) 0.021(3) Uani 1 1 d . .
C65 C 0.3788(14) 0.3757(8) 0.5779(7) 0.021(3) Uani 1 1 d . .
C66 C 0.4576(14) 0.4381(8) 0.5681(7) 0.027(3) Uani 1 1 d . .
H66 H 0.566372 0.432102 0.556544 0.032 Uiso 1 1 calc R .
C67 C 0.3780(14) 0.5103(8) 0.5752(8) 0.028(3) Uani 1 1 d . .
H67 H 0.434788 0.550769 0.571165 0.034 Uiso 1 1 calc R .
C68 C 0.2197(14) 0.5224(7) 0.5877(7) 0.021(3) Uani 1 1 d . .
C69 C 0.1356(15) 0.4604(8) 0.5978(8) 0.027(3) Uani 1 1 d . .
C70 C -0.0275(14) 0.4713(8) 0.6132(8) 0.026(3) Uani 1 1 d . .
C71 C -0.1036(15) 0.4092(9) 0.6227(8) 0.033(4) Uani 1 1 d . .
H71 H -0.213054 0.415911 0.632436 0.040 Uiso 1 1 calc R .
C72 C -0.0244(15) 0.3361(8) 0.6183(8) 0.032(4) Uani 1 1 d . .
H72 H -0.080469 0.294549 0.624509 0.038 Uiso 1 1 calc R .
C73 C -0.1103(15) 0.5482(9) 0.6157(9) 0.033(4) Uani 1 1 d . .
C74 C 0.1366(16) 0.5972(9) 0.5939(8) 0.029(3) Uani 1 1 d . .
C75 C 0.7319(15) 0.1436(8) 0.7353(8) 0.025(3) Uani 1 1 d . .
C76 C 0.4886(15) 0.0842(8) 0.7736(8) 0.027(3) Uani 1 1 d . .
C77 C 0.4857(14) 0.0911(8) 0.8500(8) 0.026(2) Uani 1 1 d . .
C78 C 0.6020(14) 0.1217(8) 0.8670(8) 0.026(2) Uani 1 1 d . .
C79 C 0.7320(15) 0.1444(8) 0.8152(8) 0.029(3) Uani 1 1 d . .
C80 C 0.8490(16) 0.1700(9) 0.8335(9) 0.042(3) Uani 1 1 d . .
H80 H 0.935961 0.181724 0.799031 0.050 Uiso 1 1 calc R .
C81 C 0.8436(16) 0.1796(9) 0.9039(9) 0.042(3) Uani 1 1 d . .
H81 H 0.925053 0.198960 0.916251 0.050 Uiso 1 1 calc R .
C82 C 0.5944(14) 0.1304(8) 0.9376(8) 0.020(3) Uani 1 1 d . .
C83 C 0.3562(15) 0.0793(8) 0.9690(8) 0.031(4) Uani 1 1 d . .
H83 H 0.269654 0.066509 1.003693 0.038 Uiso 1 1 calc R .
C84 C 0.3622(14) 0.0687(7) 0.9006(7) 0.022(3) Uani 1 1 d . .
H84 H 0.283873 0.046856 0.889055 0.026 Uiso 1 1 calc R .
C85 C 0.7161(15) 0.1600(8) 0.9552(8) 0.030(4) Uani 1 1 d . .
C86 C 0.4717(14) 0.1075(8) 0.9880(8) 0.026(3) Uani 1 1 d . .
C87 C 0.4682(16) 0.1146(9) 1.0643(9) 0.035(4) Uani 1 1 d . .
C89 C 0.7034(16) 0.1744(8) 1.0283(9) 0.033(4) Uani 1 1 d . .
C90 C 0.4577(15) 0.1573(8) 0.5919(7) 0.026(3) Uani 1 1 d . U
H90 H 0.383812 0.117836 0.618360 0.031 Uiso 1 1 calc R .
C91 C 0.6114(14) 0.1144(8) 0.6392(8) 0.024(3) Uani 1 1 d . .
H91 H 0.692651 0.146759 0.606749 0.029 Uiso 1 1 calc R .
C92 C 0.6651(15) 0.0239(8) 0.6495(8) 0.028(3) Uani 1 1 d . .
H92A H 0.766407 -0.002922 0.679295 0.034 Uiso 1 1 calc R .
H92B H 0.586335 -0.010396 0.679776 0.034 Uiso 1 1 calc R .
C93 C 0.6829(15) 0.0294(9) 0.5671(8) 0.033(4) Uani 1 1 d . .
H93A H 0.771140 0.057714 0.540476 0.040 Uiso 1 1 calc R .
H93B H 0.710618 -0.028418 0.572730 0.040 Uiso 1 1 calc R .
C94 C 0.5405(17) 0.0754(9) 0.5149(9) 0.039(4) Uani 1 1 d . .
H94A H 0.455719 0.043156 0.537726 0.047 Uiso 1 1 calc R .
H94B H 0.564149 0.078893 0.461309 0.047 Uiso 1 1 calc R .
C95 C 0.4812(16) 0.1667(8) 0.5056(7) 0.028(3) Uani 1 1 d . .
H95A H 0.559497 0.202012 0.477259 0.033 Uiso 1 1 calc R .
H95B H 0.380965 0.193233 0.474807 0.033 Uiso 1 1 calc R .
C96 C -0.1110(14) 0.6867(8) 0.6115(8) 0.031(4) Uani 1 1 d . .
H96 H -0.029740 0.719498 0.607036 0.037 Uiso 1 1 calc R .
C97 C -0.1924(15) 0.6683(9) 0.6905(9) 0.036(4) Uani 1 1 d . .
H97 H -0.279882 0.639735 0.693424 0.044 Uiso 1 1 calc R .
C98 C -0.2647(16) 0.7517(9) 0.6920(9) 0.048(4) Uani 1 1 d . .
H98A H -0.318003 0.740444 0.743456 0.058 Uiso 1 1 calc R .
H98B H -0.181007 0.782543 0.687129 0.058 Uiso 1 1 calc R .
C99 C -0.3828(17) 0.8053(9) 0.6226(10) 0.051(5) Uani 1 1 d . .
H99A H -0.468255 0.775196 0.628338 0.062 Uiso 1 1 calc R .
H99B H -0.429769 0.859157 0.623296 0.062 Uiso 1 1 calc R .
C100 C -0.3000(16) 0.8225(8) 0.5433(10) 0.044(4) Uani 1 1 d . .
H10A H -0.376921 0.857050 0.498591 0.052 Uiso 1 1 calc R .
H10B H -0.218301 0.855026 0.536753 0.052 Uiso 1 1 calc R .
C101 C -0.2241(15) 0.7412(8) 0.5395(9) 0.038(4) Uani 1 1 d . .
H10C H -0.166132 0.754173 0.489012 0.045 Uiso 1 1 calc R .
H10D H -0.305837 0.710564 0.541112 0.045 Uiso 1 1 calc R .
C102 C 0.5499(14) 0.2490(8) 1.1423(7) 0.022(3) Uani 1 1 d . .
H102 H 0.653996 0.264745 1.123328 0.027 Uiso 1 1 calc R .
C103 C 0.5675(14) 0.1617(8) 1.1520(8) 0.027(3) Uani 1 1 d . .
H103 H 0.467435 0.143999 1.176939 0.032 Uiso 1 1 calc R .
C104 C 0.6952(15) 0.0995(8) 1.2137(8) 0.032(4) Uani 1 1 d . .
H10E H 0.697687 0.041900 1.221786 0.039 Uiso 1 1 calc R .
H10F H 0.798749 0.113799 1.193683 0.039 Uiso 1 1 calc R .
C105 C 0.6648(17) 0.1023(8) 1.2909(8) 0.036(4) Uani 1 1 d . .
H10G H 0.752395 0.064454 1.328823 0.043 Uiso 1 1 calc R .
H10H H 0.567612 0.081220 1.313782 0.043 Uiso 1 1 calc R .
C106 C 0.6474(16) 0.1906(8) 1.2821(8) 0.032(4) Uani 1 1 d . .
H10I H 0.618581 0.189680 1.334374 0.039 Uiso 1 1 calc R .
H10J H 0.749400 0.208623 1.266733 0.039 Uiso 1 1 calc R .
C107 C 0.5250(14) 0.2529(9) 1.2204(8) 0.034(4) Uani 1 1 d . .
H10K H 0.527761 0.310351 1.211283 0.041 Uiso 1 1 calc R .
H10L H 0.419986 0.241396 1.240816 0.041 Uiso 1 1 calc R .
C116 C 0.4765(15) 0.3899(8) 1.0298(8) 0.028(3) Uani 1 1 d . .
C117 C 0.2813(15) 0.3015(9) 1.0866(8) 0.027(3) Uani 1 1 d . .
C118 C 0.3631(14) 0.4545(8) 0.9652(8) 0.024(3) Uani 1 1 d . .
C119 C 0.2174(14) 0.4368(8) 0.9600(8) 0.023(3) Uani 1 1 d . .
C120 C 0.1696(16) 0.3642(9) 1.0179(8) 0.032(4) Uani 1 1 d . .
C121 C 0.4050(15) 0.5293(9) 0.9098(8) 0.029(3) Uani 1 1 d . .
H121 H 0.502091 0.541419 0.915745 0.035 Uiso 1 1 calc R .
C122 C 0.0266(15) 0.3482(9) 1.0103(8) 0.035(4) Uani 1 1 d . .
H122 H -0.004153 0.297881 1.049187 0.042 Uiso 1 1 calc R .
C123 C -0.0750(17) 0.4068(10) 0.9445(9) 0.041(4) Uani 1 1 d . .
H123 H -0.173605 0.395462 0.939638 0.049 Uiso 1 1 calc R .
C124 C 0.1131(14) 0.4958(8) 0.8946(8) 0.026(3) Uani 1 1 d . .
C125 C 0.3039(16) 0.5871(9) 0.8449(9) 0.036(4) Uani 1 1 d . .
H125 H 0.334597 0.637137 0.805357 0.043 Uiso 1 1 calc R .
C126 C 0.1590(17) 0.5708(10) 0.8388(9) 0.040(4) Uani 1 1 d . .
C127 C -0.0329(16) 0.4786(9) 0.8887(9) 0.034(4) Uani 1 1 d . .
C128 C -0.1377(19) 0.5406(10) 0.8196(10) 0.045(4) Uani 1 1 d . .
C129 C 0.0533(17) 0.6333(10) 0.7694(10) 0.038(4) Uani 1 1 d . .
N7 N -0.0267(12) 0.6074(6) 0.6067(6) 0.028(3) Uani 1 1 d . .
N8 N 0.3802(11) 0.2372(6) 0.5912(6) 0.024(3) Uani 1 1 d . .
N9 N 0.6080(11) 0.1143(6) 0.7198(6) 0.022(3) Uani 1 1 d . .
N11 N 0.4339(12) 0.3154(7) 1.0798(6) 0.0276(19) Uani 1 1 d . .
N12 N -0.0857(13) 0.6111(7) 0.7618(7) 0.032(3) Uani 1 1 d . .
N88 N 0.5771(12) 0.1533(6) 1.0767(6) 0.0276(19) Uani 1 1 d . U
O14 O 0.6029(10) 0.2928(5) 0.5537(5) 0.028(2) Uani 1 1 d . .
O15 O 0.1499(10) 0.1922(6) 0.6095(6) 0.038(2) Uani 1 1 d . .
O16 O 0.2059(10) 0.6527(6) 0.5850(6) 0.038(3) Uani 1 1 d . .
O17 O -0.2540(10) 0.5590(5) 0.6243(6) 0.037(2) Uani 1 1 d . .
O18 O -0.2711(13) 0.5288(7) 0.8153(6) 0.062(3) Uani 1 1 d . .
O19 O 0.0872(11) 0.6998(6) 0.7198(6) 0.040(3) Uani 1 1 d . .
O20 O 0.6035(10) 0.4040(5) 1.0346(5) 0.036(2) Uani 1 1 d . .
O21 O 0.2361(11) 0.2434(6) 1.1411(6) 0.046(3) Uani 1 1 d . .
O22 O 0.8350(9) 0.1651(5) 0.6888(5) 0.029(2) Uani 1 1 d . .
O23 O 0.3921(10) 0.0563(5) 0.7574(5) 0.032(2) Uani 1 1 d . .
O24 O 0.8002(10) 0.2075(6) 1.0391(6) 0.039(3) Uani 1 1 d . .
O0AA O 0.3698(12) 0.0872(7) 1.1134(6) 0.054(3) Uani 1 1 d . .
C108 C 0.998(4) 0.640(2) 0.215(2) 0.188(14) Uani 1 1 d D U
H10M H 1.081975 0.589080 0.239402 0.225 Uiso 1 1 calc R .
H10N H 0.952660 0.653498 0.258761 0.225 Uiso 1 1 calc R .
C109 C 1.068(4) 0.7115(15) 0.1548(16) 0.166(14) Uani 1 1 d D U
H10O H 1.056471 0.716644 0.101370 0.250 Uiso 1 1 calc . .
H10P H 1.179459 0.701009 0.167562 0.250 Uiso 1 1 calc . .
H10Q H 1.013704 0.763811 0.155725 0.250 Uiso 1 1 calc . .
C110 C 0.747(3) 0.6651(13) 0.1923(13) 0.113(10) Uani 1 1 d D .
H11B H 0.738498 0.725816 0.155281 0.136 Uiso 1 1 calc R .
H11A H 0.734434 0.656869 0.248031 0.136 Uiso 1 1 calc R .
C111 C 0.628(3) 0.6289(15) 0.1710(13) 0.126(10) Uani 1 1 d D .
H11C H 0.666143 0.568282 0.190318 0.189 Uiso 1 1 calc GR .
H11D H 0.612782 0.656523 0.112679 0.189 Uiso 1 1 calc GR .
H11E H 0.527503 0.638433 0.196065 0.189 Uiso 1 1 calc GR .
O26 O 0.878(3) 0.6206(15) 0.1837(12) 0.167(8) Uani 1 1 d D U
C112 C 0.297(2) 0.3554(15) 0.7948(11) 0.111(9) Uani 1 1 d D .
H11F H 0.346792 0.352836 0.746762 0.134 Uiso 1 1 calc R .
H11G H 0.249469 0.414886 0.780335 0.134 Uiso 1 1 calc R .
C113 C 0.168(3) 0.3022(12) 0.8241(12) 0.102(7) Uani 1 1 d D .
H11H H 0.143059 0.289525 0.879725 0.154 Uiso 1 1 calc GR .
H11I H 0.205821 0.249482 0.820745 0.154 Uiso 1 1 calc GR .
H11J H 0.073555 0.333755 0.790332 0.154 Uiso 1 1 calc GR .
C114 C 0.521(3) 0.3766(19) 0.8459(17) 0.151(11) Uani 1 1 d D U
H11K H 0.591922 0.349684 0.893353 0.181 Uiso 1 1 calc R .
H11L H 0.466217 0.432803 0.838926 0.181 Uiso 1 1 calc R .
C115 C 0.612(3) 0.3839(16) 0.7727(14) 0.141(11) Uani 1 1 d D .
H11M H 0.545251 0.420989 0.725001 0.211 Uiso 1 1 calc GR U
H11N H 0.645908 0.328079 0.775469 0.211 Uiso 1 1 calc GR .
H11O H 0.704098 0.407578 0.769837 0.211 Uiso 1 1 calc GR .
O25 O 0.4070(19) 0.3239(10) 0.8554(10) 0.124(6) Uani 1 1 d D .

loop_
_atom_site_aniso_label
_atom_site_aniso_U_11
_atom_site_aniso_U_22
_atom_site_aniso_U_33
_atom_site_aniso_U_23
_atom_site_aniso_U_13
_atom_site_aniso_U_12
C1 0.026(6) 0.018(6) 0.029(6) -0.008(5) 0.003(5) -0.017(5)
C2 0.044(10) 0.014(8) 0.027(9) -0.009(7) 0.007(7) -0.008(7)
C3 0.022(8) 0.026(8) 0.030(9) -0.017(7) 0.011(6) -0.007(6)
C4 0.024(8) 0.019(8) 0.049(10) -0.016(8) -0.002(7) -0.005(6)
C5 0.015(6) 0.031(6) 0.036(7) -0.013(5) 0.000(4) -0.005(5)
C6 0.026(8) 0.015(7) 0.019(8) 0.001(6) 0.002(6) -0.005(6)
C7 0.023(8) 0.038(9) 0.056(11) -0.036(9) 0.005(7) -0.010(7)
C8 0.015(6) 0.031(6) 0.036(7) -0.013(5) 0.000(4) -0.005(5)
C9 0.025(8) 0.023(8) 0.039(10) -0.017(7) 0.002(7) 0.001(6)
C10 0.012(7) 0.021(8) 0.046(10) -0.021(7) 0.003(7) -0.004(6)
C11 0.015(8) 0.018(8) 0.039(9) -0.012(7) 0.004(7) 0.001(6)
C12 0.023(8) 0.040(10) 0.048(10) -0.027(9) -0.001(7) -0.007(7)
C13 0.033(10) 0.034(9) 0.046(11) -0.018(8) 0.017(8) -0.018(7)
C14 0.017(8) 0.031(9) 0.038(9) -0.023(8) 0.006(7) -0.006(6)
C15 0.015(8) 0.050(10) 0.058(11) -0.035(9) 0.010(7) -0.014(7)
C16 0.026(8) 0.029(9) 0.024(9) -0.008(7) 0.003(6) -0.007(7)
C17 0.025(8) 0.015(8) 0.032(9) -0.007(7) -0.003(6) -0.002(6)
C18 0.027(8) 0.022(8) 0.023(8) -0.008(7) 0.001(6) -0.006(7)
C19 0.017(7) 0.025(8) 0.032(8) -0.019(7) 0.007(6) -0.004(6)
C20 0.037(9) 0.022(8) 0.042(10) -0.016(7) 0.003(7) -0.013(7)
C21 0.018(8) 0.057(11) 0.046(10) -0.028(9) 0.004(7) -0.015(8)
C22 0.016(7) 0.026(8) 0.036(9) -0.009(7) 0.007(6) -0.018(6)
C23 0.030(9) 0.028(9) 0.030(9) -0.011(7) 0.008(7) -0.014(7)
C24 0.013(7) 0.033(9) 0.035(9) -0.010(7) -0.005(6) -0.007(7)
C25 0.025(8) 0.026(8) 0.024(8) -0.002(7) -0.007(6) -0.019(7)
C26 0.014(7) 0.021(8) 0.028(8) -0.010(7) 0.003(6) -0.006(6)
C27 0.028(8) 0.026(9) 0.016(8) -0.004(7) 0.003(6) -0.014(7)
C28 0.016(8) 0.032(9) 0.024(9) -0.008(7) 0.002(6) -0.008(7)
C29 0.022(8) 0.012(7) 0.035(9) -0.009(7) -0.006(7) 0.007(6)
C30 0.043(10) 0.036(9) 0.023(9) -0.008(8) 0.002(7) -0.029(8)
C31 0.045(9) 0.018(8) 0.028(9) -0.010(7) -0.005(7) -0.005(7)
C32 0.029(8) 0.019(8) 0.030(9) -0.010(7) 0.011(7) -0.019(6)
C33 0.031(8) 0.017(8) 0.018(8) 0.003(7) 0.003(7) -0.005(6)
C34 0.020(8) 0.028(9) 0.035(9) -0.004(7) -0.001(7) -0.004(6)
C35 0.017(7) 0.029(9) 0.036(9) -0.015(8) -0.008(7) -0.010(6)
C36 0.030(9) 0.033(9) 0.034(9) -0.014(8) -0.002(7) -0.019(7)
C37 0.034(8) 0.016(8) 0.022(8) -0.006(7) -0.001(7) -0.007(6)
C38 0.023(8) 0.023(8) 0.016(8) -0.001(7) 0.000(6) -0.007(6)
C39 0.010(7) 0.021(8) 0.019(8) 0.003(6) -0.008(6) -0.005(6)
C40 0.024(8) 0.029(9) 0.031(9) -0.007(7) 0.006(7) -0.016(7)
C41 0.019(5) 0.017(5) 0.029(6) 0.000(5) 0.005(5) -0.008(4)
C42 0.019(5) 0.017(5) 0.029(6) 0.000(5) 0.005(5) -0.008(4)
C43 0.013(7) 0.021(8) 0.022(8) -0.003(6) -0.011(6) 0.001(6)
C44 0.026(8) 0.023(8) 0.025(8) -0.002(7) 0.003(6) -0.015(6)
C45 0.041(9) 0.023(8) 0.053(10) -0.024(8) 0.013(8) -0.016(7)
C46 0.043(10) 0.037(9) 0.035(9) -0.017(8) 0.007(7) -0.016(8)
C47 0.034(9) 0.026(9) 0.043(10) -0.014(8) -0.006(7) -0.013(7)
C48 0.035(9) 0.023(8) 0.025(9) -0.001(7) 0.005(7) -0.009(7)
C49 0.017(7) 0.029(8) 0.027(8) -0.018(7) 0.002(6) -0.004(6)
C50 0.031(8) 0.026(8) 0.027(9) -0.017(7) 0.009(6) -0.018(7)
C51 0.056(10) 0.029(9) 0.041(10) -0.022(8) 0.011(8) -0.020(8)
C52 0.058(11) 0.034(10) 0.045(11) -0.025(9) -0.001(8) -0.009(8)
C53 0.047(9) 0.026(9) 0.026(9) -0.010(7) 0.009(7) -0.018(7)
C54 0.019(7) 0.027(8) 0.015(7) -0.002(7) -0.006(6) 0.002(6)
C55 0.028(8) 0.026(9) 0.046(10) -0.015(8) 0.014(7) -0.005(7)
C56 0.025(8) 0.022(8) 0.044(10) -0.022(7) 0.009(7) 0.005(6)
C57 0.031(8) 0.019(8) 0.035(10) 0.000(7) 0.005(7) 0.001(6)
C58 0.039(9) 0.048(11) 0.040(10) -0.020(9) 0.019(8) -0.007(8)
C59 0.055(11) 0.054(12) 0.069(13) -0.036(11) 0.029(9) -0.012(9)
C60 0.040(10) 0.043(11) 0.060(12) -0.024(9) 0.007(9) -0.003(8)
N1 0.025(6) 0.023(6) 0.028(7) -0.017(6) 0.004(5) -0.007(5)
N2 0.026(7) 0.030(7) 0.047(8) -0.025(7) 0.014(6) -0.006(5)
N3 0.019(6) 0.029(7) 0.040(8) -0.021(6) 0.006(5) -0.006(5)
N4 0.023(6) 0.016(6) 0.024(7) -0.005(5) 0.004(5) -0.011(5)
N5 0.024(6) 0.019(6) 0.033(7) -0.011(6) 0.011(5) -0.013(5)
N6 0.019(6) 0.021(6) 0.033(7) -0.012(6) 0.003(5) -0.008(5)
O1 0.030(6) 0.053(7) 0.036(6) -0.019(6) 0.008(5) -0.022(5)
O2 0.019(6) 0.050(7) 0.061(7) -0.032(6) 0.008(5) -0.022(5)
O3 0.028(6) 0.052(7) 0.038(6) -0.010(5) 0.006(5) -0.018(5)
O4 0.043(7) 0.055(7) 0.049(7) -0.033(6) 0.018(5) -0.023(5)
O5 0.028(6) 0.032(6) 0.060(7) -0.014(5) 0.007(5) -0.014(5)
O6 0.036(6) 0.041(6) 0.056(7) -0.034(6) -0.001(5) -0.010(5)
O7 0.034(6) 0.037(6) 0.048(7) -0.025(5) -0.008(5) -0.012(5)
O8 0.025(6) 0.036(6) 0.047(7) -0.023(5) 0.003(5) -0.009(4)
O9 0.019(5) 0.024(5) 0.036(6) -0.007(5) 0.012(5) -0.010(4)
O10 0.054(7) 0.051(7) 0.029(6) 0.009(5) -0.014(5) -0.038(6)
O11 0.030(6) 0.021(6) 0.050(7) -0.006(5) -0.002(5) -0.010(4)
O12 0.038(6) 0.029(6) 0.033(6) -0.007(5) -0.002(5) -0.014(5)
C61 0.034(9) 0.015(8) 0.026(9) -0.005(7) 0.000(7) -0.005(7)
C62 0.044(10) 0.024(9) 0.019(8) -0.007(7) 0.000(7) -0.019(7)
C63 0.016(7) 0.029(9) 0.041(9) -0.020(7) 0.010(6) -0.015(6)
C64 0.020(8) 0.016(8) 0.019(8) -0.003(6) 0.002(6) -0.002(6)
C65 0.013(7) 0.022(8) 0.028(8) -0.012(7) -0.005(6) -0.003(6)
C66 0.021(8) 0.038(9) 0.035(9) -0.022(8) 0.017(6) -0.023(7)
C67 0.025(8) 0.022(8) 0.035(9) -0.011(7) 0.003(7) -0.008(6)
C68 0.018(7) 0.010(7) 0.031(9) -0.006(6) -0.005(6) 0.000(6)
C69 0.023(8) 0.026(8) 0.036(9) -0.017(7) 0.012(6) -0.010(6)
C70 0.022(8) 0.010(7) 0.040(9) -0.008(7) -0.007(7) 0.004(6)
C71 0.017(8) 0.039(10) 0.043(10) -0.018(8) 0.008(7) -0.010(7)
C72 0.027(8) 0.025(9) 0.050(10) -0.021(8) 0.012(7) -0.015(7)
C73 0.013(8) 0.033(9) 0.057(11) -0.023(8) 0.007(7) -0.007(7)
C74 0.027(9) 0.026(9) 0.026(9) -0.005(7) -0.008(6) -0.007(7)
C75 0.019(8) 0.027(9) 0.031(9) -0.012(7) 0.011(7) -0.014(6)
C76 0.022(8) 0.031(8) 0.037(9) -0.020(8) 0.003(7) -0.017(7)
C77 0.016(5) 0.027(6) 0.042(7) -0.017(5) 0.007(5) -0.016(4)
C78 0.016(5) 0.027(6) 0.042(7) -0.017(5) 0.007(5) -0.016(4)
C79 0.033(8) 0.023(8) 0.031(9) -0.013(7) 0.012(7) -0.009(6)
C80 0.034(6) 0.067(8) 0.050(8) -0.039(7) 0.019(6) -0.040(6)
C81 0.034(6) 0.067(8) 0.050(8) -0.039(7) 0.019(6) -0.040(6)
C82 0.024(8) 0.022(8) 0.028(8) -0.019(7) 0.008(6) -0.015(6)
C83 0.031(9) 0.023(8) 0.042(10) -0.014(8) 0.001(7) -0.012(7)
C84 0.021(7) 0.020(8) 0.027(8) -0.011(7) -0.001(6) -0.009(6)
C85 0.025(8) 0.021(8) 0.038(10) -0.010(7) 0.001(7) 0.000(6)
C86 0.023(8) 0.028(8) 0.026(9) -0.010(7) 0.005(6) -0.012(6)
C87 0.023(8) 0.041(10) 0.034(10) -0.010(8) 0.004(7) -0.012(7)
C89 0.036(9) 0.020(8) 0.054(11) -0.027(8) 0.000(8) -0.004(7)
C90 0.040(8) 0.019(7) 0.022(7) -0.007(6) 0.013(6) -0.020(6)
C91 0.020(7) 0.021(8) 0.032(9) -0.016(7) 0.012(6) -0.003(6)
C92 0.026(8) 0.021(8) 0.046(10) -0.022(8) 0.004(7) -0.004(6)
C93 0.023(8) 0.043(9) 0.054(11) -0.036(9) 0.006(7) -0.014(7)
C94 0.054(10) 0.045(10) 0.037(10) -0.031(8) 0.026(8) -0.029(8)
C95 0.049(9) 0.021(8) 0.022(8) -0.016(7) 0.009(7) -0.014(7)
C96 0.019(8) 0.029(9) 0.049(10) -0.018(8) 0.020(7) -0.019(6)
C97 0.027(8) 0.039(10) 0.045(10) -0.022(8) 0.011(8) -0.009(7)
C98 0.025(8) 0.050(11) 0.058(12) -0.027(9) 0.000(8) 0.021(8)
C99 0.037(9) 0.033(10) 0.084(14) -0.029(10) 0.033(10) -0.015(8)
C100 0.030(9) 0.020(9) 0.081(13) -0.025(9) 0.010(8) -0.005(7)
C101 0.026(8) 0.036(9) 0.056(11) -0.023(9) 0.003(8) -0.012(7)
C102 0.015(7) 0.022(8) 0.030(9) -0.012(7) 0.005(6) -0.005(6)
C103 0.017(7) 0.042(9) 0.028(9) -0.016(7) 0.004(6) -0.020(7)
C104 0.026(8) 0.029(8) 0.033(9) -0.012(7) -0.007(7) 0.011(7)
C105 0.046(9) 0.032(9) 0.033(9) -0.016(8) 0.007(7) -0.018(7)
C106 0.042(9) 0.025(8) 0.033(9) -0.013(7) 0.004(7) -0.016(7)
C107 0.018(8) 0.052(10) 0.046(10) -0.031(9) 0.007(7) -0.013(7)
C116 0.018(8) 0.033(9) 0.029(9) -0.009(7) -0.003(6) -0.011(7)
C117 0.029(8) 0.025(9) 0.024(9) -0.008(7) 0.003(7) -0.007(7)
C118 0.016(7) 0.026(8) 0.023(8) -0.006(7) -0.006(6) 0.001(6)
C119 0.011(7) 0.024(8) 0.039(9) -0.020(7) 0.002(6) 0.001(6)
C120 0.033(9) 0.037(10) 0.031(9) -0.017(8) 0.015(7) -0.020(7)
C121 0.026(8) 0.036(9) 0.030(9) -0.015(8) 0.004(7) -0.017(7)
C122 0.029(9) 0.041(10) 0.029(9) -0.011(8) 0.014(7) -0.014(7)
C123 0.035(9) 0.057(11) 0.043(10) -0.026(9) 0.006(8) -0.028(8)
C124 0.021(8) 0.012(8) 0.041(10) -0.008(7) 0.007(7) -0.007(6)
C125 0.032(9) 0.042(10) 0.041(10) -0.022(9) 0.010(8) -0.019(8)
C126 0.030(9) 0.057(11) 0.040(10) -0.032(9) -0.003(8) 0.001(8)
C127 0.038(9) 0.027(9) 0.030(9) -0.007(8) -0.002(8) -0.008(7)
C128 0.043(10) 0.053(12) 0.049(12) -0.030(10) 0.021(9) -0.026(9)
C129 0.037(9) 0.040(10) 0.059(12) -0.035(10) 0.025(8) -0.027(8)
N7 0.025(7) 0.024(7) 0.037(8) -0.018(6) 0.003(5) -0.002(5)
N8 0.017(6) 0.020(7) 0.043(8) -0.020(6) 0.004(5) -0.004(5)
N9 0.022(6) 0.020(6) 0.021(7) -0.009(5) -0.005(5) -0.001(5)
N11 0.022(4) 0.030(5) 0.031(5) -0.010(4) 0.010(4) -0.018(4)
N12 0.031(7) 0.027(7) 0.036(8) -0.015(7) 0.001(6) -0.001(6)
N88 0.022(4) 0.030(5) 0.031(5) -0.010(4) 0.010(4) -0.018(4)
O14 0.024(5) 0.022(5) 0.043(6) -0.017(5) 0.007(5) -0.014(4)
O15 0.026(6) 0.037(6) 0.054(7) -0.024(6) 0.005(5) -0.011(5)
O16 0.032(6) 0.031(6) 0.059(7) -0.030(6) -0.009(5) 0.004(5)
O17 0.029(6) 0.024(6) 0.054(7) -0.015(5) 0.004(5) -0.005(4)
O18 0.049(8) 0.070(8) 0.048(8) -0.005(7) 0.002(6) -0.026(6)
O19 0.053(7) 0.036(6) 0.037(7) -0.021(6) 0.000(5) -0.010(5)
O20 0.031(6) 0.039(6) 0.035(6) -0.008(5) 0.000(5) -0.019(5)
O21 0.043(6) 0.053(7) 0.043(7) -0.016(6) 0.014(5) -0.030(5)
O22 0.023(5) 0.032(6) 0.035(6) -0.015(5) 0.004(5) -0.014(4)
O23 0.033(6) 0.027(5) 0.038(6) -0.016(5) 0.003(5) -0.010(4)
O24 0.033(6) 0.057(7) 0.045(7) -0.033(6) 0.012(5) -0.025(5)
O0AA 0.062(7) 0.086(9) 0.045(7) -0.043(7) 0.024(6) -0.056(7)
C108 0.187(16) 0.194(15) 0.187(16) -0.089(9) 0.003(7) -0.045(8)
C109 0.34(4) 0.073(18) 0.10(2) -0.050(17) -0.02(2) -0.04(2)
C110 0.14(2) 0.079(18) 0.067(17) -0.019(14) -0.051(16) 0.063(17)
C111 0.18(3) 0.14(2) 0.055(16) -0.020(16) 0.048(16) -0.11(2)
O26 0.168(13) 0.205(14) 0.138(12) -0.090(11) -0.029(10) -0.018(11)
C112 0.097(18) 0.15(2) 0.047(14) 0.000(15) -0.052(13) -0.027(17)
C113 0.117(19) 0.079(17) 0.084(18) -0.016(14) 0.018(14) -0.025(14)
C114 0.152(13) 0.149(13) 0.155(13) -0.072(8) 0.005(7) -0.034(7)
C115 0.19(3) 0.13(2) 0.10(2) -0.036(19) 0.01(2) -0.08(2)
O25 0.108(13) 0.109(13) 0.157(16) -0.059(12) -0.014(12) -0.024(10)

loop_
_atom_type_symbol
_atom_type_description
_atom_type_scat_dispersion_real
_atom_type_scat_dispersion_imag
_atom_type_scat_source
C C 0.0033 0.0016 'International Tables Vol C Tables 4.2.6.8 and 6.1.1.4'
H H 0.0000 0.0000 'International Tables Vol C Tables 4.2.6.8 and 6.1.1.4'
N N 0.0061 0.0033 'International Tables Vol C Tables 4.2.6.8 and 6.1.1.4'
O O 0.0106 0.0060 'International Tables Vol C Tables 4.2.6.8 and 6.1.1.4'

loop_
_geom_angle_atom_site_label_1
_geom_angle_atom_site_label_2
_geom_angle_atom_site_label_3
_geom_angle
N1 C1 C3 116.7(11)
O1 C1 C3 121.4(12)
O1 C1 N1 121.8(12)
N1 C2 C4 116.8(12)
O2 C2 C4 122.3(12)
O2 C2 N1 120.9(12)
C5 C3 C1 120.6(11)
C5 C3 C6 119.6(12)
C6 C3 C1 119.8(11)
C6 C4 C2 119.7(12)
C7 C4 C2 120.4(12)
C7 C4 C6 119.7(13)
C3 C5 H5 119.6
C3 C5 C8 120.7(12)
C8 C5 H5 119.6
C3 C6 C4 121.0(12)
C10 C6 C3 119.4(11)
C10 C6 C4 119.5(11)
C4 C7 H7 119.9
C4 C7 C12 120.3(12)
C12 C7 H7 119.9
C5 C8 H8 119.4
C9 C8 C5 121.1(12)
C9 C8 H8 119.4
C8 C9 C10 118.7(12)
C8 C9 C13 120.3(12)
C10 C9 C13 120.9(12)
C6 C10 C9 120.3(11)
C11 C10 C6 119.9(11)
C11 C10 C9 119.8(12)
C10 C11 C14 121.0(11)
C12 C11 C10 120.5(13)
C12 C11 C14 118.5(12)
C7 C12 H12 119.9
C11 C12 C7 120.1(12)
C11 C12 H12 119.9
N2 C13 C9 118.5(12)
O3 C13 C9 121.4(13)
O3 C13 N2 120.1(13)
N2 C14 C11 117.1(11)
O4 C14 C11 123.2(12)
O4 C14 N2 119.7(12)
N3 C15 C17 116.8(11)
O5 C15 C17 122.4(12)
O5 C15 N3 120.7(12)
N3 C16 C19 117.3(12)
O6 C16 C19 123.3(12)
O6 C16 N3 119.4(12)
C18 C17 C15 119.5(11)
C24 C17 C15 120.5(12)
C24 C17 C18 120.0(12)
C17 C18 C19 122.3(12)
C17 C18 C23 120.1(11)
C19 C18 C23 117.5(11)
C18 C19 C16 118.3(12)
C20 C19 C16 119.4(12)
C20 C19 C18 122.2(12)
C19 C20 H20 119.8
C19 C20 C21 120.5(11)
C21 C20 H20 119.8
C20 C21 H21 120.5
C22 C21 C20 119.1(12)
C22 C21 H21 120.5
C21 C22 C23 120.2(12)
C21 C22 C28 119.5(11)
C23 C22 C28 120.3(11)
C22 C23 C18 120.5(11)
C22 C23 C26 120.9(12)
C26 C23 C18 118.6(11)
C17 C24 H24 119.8
C17 C24 C25 120.5(11)
C25 C24 H24 119.8
C24 C25 H25 119.6
C26 C25 C24 120.7(11)
C26 C25 H25 119.6
C23 C26 C27 119.5(11)
C25 C26 C23 120.0(12)
C25 C26 C27 120.5(11)
N4 C27 C26 117.5(10)
O7 C27 C26 120.3(11)
O7 C27 N4 122.0(12)
N4 C28 C22 117.9(11)
O8 C28 C22 121.2(11)
O8 C28 N4 120.8(12)
N5 C29 C33 117.2(11)
O9 C29 C33 122.3(12)
O9 C29 N5 120.4(12)
N5 C30 C31 117.7(11)
O10 C30 C31 120.2(12)
O10 C30 N5 122.1(13)
C32 C31 C30 117.5(12)
C35 C31 C30 119.9(12)
C35 C31 C32 122.5(13)
C31 C32 C38 116.4(11)
C33 C32 C31 122.9(12)
C33 C32 C38 120.7(11)
C32 C33 C29 120.2(12)
C32 C33 C34 121.0(12)
C34 C33 C29 118.8(12)
C33 C34 H34 121.0
C33 C34 C40 118.0(12)
C40 C34 H34 121.0
C31 C35 H35 119.6
C31 C35 C36 120.8(12)
C36 C35 H35 119.6
C35 C36 H36 120.0
C37 C36 C35 120.1(12)
C37 C36 H36 120.0
C36 C37 C41 121.3(12)
C38 C37 C36 118.3(12)
C38 C37 C41 120.4(11)
C37 C38 C32 121.9(11)
C37 C38 C39 120.8(11)
C39 C38 C32 117.3(11)
C38 C39 C42 118.5(10)
C40 C39 C38 121.6(12)
C40 C39 C42 119.8(11)
C34 C40 H40 119.4
C39 C40 C34 121.1(12)
C39 C40 H40 119.4
N6 C41 C37 117.9(11)
O12 C41 C37 121.6(11)
O12 C41 N6 120.4(11)
N6 C42 C39 118.3(10)
O11 C42 C39 121.6(11)
O11 C42 N6 120.1(11)
C44 C43 H43 107.5
C44 C43 N1 111.7(10)
C48 C43 H43 107.5
C48 C43 C44 109.4(10)
C48 C43 N1 113.0(10)
N1 C43 H43 107.5
C43 C44 H44 107.5
C43 C44 C45 108.8(11)
C45 C44 H44 107.5
N6 C44 C43 116.1(10)
N6 C44 H44 107.5
N6 C44 C45 109.0(10)
C44 C45 H45A 109.6
C44 C45 H45B 109.6
C44 C45 C46 110.3(10)
H45A C45 H45B 108.1
C46 C45 H45A 109.6
C46 C45 H45B 109.6
C45 C46 H46A 110.0
C45 C46 H46B 110.0
H46A C46 H46B 108.4
C47 C46 C45 108.4(11)
C47 C46 H46A 110.0
C47 C46 H46B 110.0
C46 C47 H47A 109.0
C46 C47 H47B 109.0
H47A C47 H47B 107.8
C48 C47 C46 113.0(11)
C48 C47 H47A 109.0
C48 C47 H47B 109.0
C43 C48 C47 109.4(11)
C43 C48 H48A 109.8
C43 C48 H48B 109.8
C47 C48 H48A 109.8
C47 C48 H48B 109.8
H48A C48 H48B 108.2
C50 C49 H49 107.7
C50 C49 C54 109.6(10)
C54 C49 H49 107.7
N4 C49 H49 107.7
N4 C49 C50 111.8(10)
N4 C49 C54 112.2(10)
C49 C50 H50 107.0
C51 C50 C49 111.2(10)
C51 C50 H50 107.0
N5 C50 C49 113.2(10)
N5 C50 H50 107.0
N5 C50 C51 111.1(10)
C50 C51 H51A 109.7
C50 C51 H51B 109.7
H51A C51 H51B 108.2
C52 C51 C50 110.0(12)
C52 C51 H51A 109.7
C52 C51 H51B 109.7
C51 C52 H52A 109.6
C51 C52 H52B 109.6
C51 C52 C53 110.3(11)
H52A C52 H52B 108.1
C53 C52 H52A 109.6
C53 C52 H52B 109.6
C52 C53 H53A 109.6
C52 C53 H53B 109.6
H53A C53 H53B 108.1
C54 C53 C52 110.2(11)
C54 C53 H53A 109.6
C54 C53 H53B 109.6
C49 C54 H54A 109.6
C49 C54 H54B 109.6
C53 C54 C49 110.2(10)
C53 C54 H54A 109.6
C53 C54 H54B 109.6
H54A C54 H54B 108.1
C56 C55 H55 107.9
C60 C55 H55 107.9
C60 C55 C56 109.4(11)
N3 C55 H55 107.9
N3 C55 C56 111.9(10)
N3 C55 C60 111.6(12)
C55 C56 H56 107.2
C57 C56 C55 105.5(10)
C57 C56 H56 107.2
N2 C56 C55 116.3(10)
N2 C56 H56 107.2
N2 C56 C57 112.9(11)
C56 C57 H57A 109.8
C56 C57 H57B 109.8
H57A C57 H57B 108.2
C58 C57 C56 109.4(11)
C58 C57 H57A 109.8
C58 C57 H57B 109.8
C57 C58 H58A 109.6
C57 C58 H58B 109.6
C57 C58 C59 110.1(12)
H58A C58 H58B 108.1
C59 C58 H58A 109.6
C59 C58 H58B 109.6
C58 C59 H59A 109.4
C58 C59 H59B 109.4
C58 C59 C60 111.2(13)
H59A C59 H59B 108.0
C60 C59 H59A 109.4
C60 C59 H59B 109.4
C55 C60 C59 106.3(12)
C55 C60 H60A 110.5
C55 C60 H60B 110.5
C59 C60 H60A 110.5
C59 C60 H60B 110.5
H60A C60 H60B 108.7
C1 N1 C43 116.2(9)
C2 N1 C1 123.9(11)
C2 N1 C43 119.1(10)
C13 N2 C14 122.5(11)
C13 N2 C56 120.8(11)
C14 N2 C56 116.1(11)
C15 N3 C16 123.8(11)
C15 N3 C55 115.2(11)
C16 N3 C55 120.8(10)
C27 N4 C49 118.5(9)
C28 N4 C27 123.8(10)
C28 N4 C49 117.3(10)
C29 N5 C50 119.0(10)
C30 N5 C29 124.2(11)
C30 N5 C50 116.8(10)
C41 N6 C44 122.3(10)
C42 N6 C41 121.0(11)
C42 N6 C44 115.6(9)
N8 C61 C65 115.4(12)
O14 C61 C65 121.5(11)
O14 C61 N8 123.0(12)
N8 C62 C63 118.5(10)
O15 C62 C63 122.6(13)
O15 C62 N8 118.9(12)
C64 C63 C62 118.7(11)
C72 C63 C62 120.1(11)
C72 C63 C64 121.1(12)
C63 C64 C65 121.7(11)
C63 C64 C69 118.3(11)
C65 C64 C69 120.0(11)
C64 C65 C61 120.9(11)
C66 C65 C61 119.9(11)
C66 C65 C64 119.2(11)
C65 C66 H66 119.5
C65 C66 C67 120.9(11)
C67 C66 H66 119.5
C66 C67 H67 119.7
C68 C67 C66 120.5(11)
C68 C67 H67 119.7
C67 C68 C69 120.0(11)
C67 C68 C74 120.8(11)
C69 C68 C74 119.1(11)
C68 C69 C64 119.2(11)
C68 C69 C70 120.3(12)
C70 C69 C64 120.4(11)
C69 C70 C73 119.9(11)
C71 C70 C69 118.1(12)
C71 C70 C73 122.0(12)
C70 C71 H71 119.0
C70 C71 C72 122.0(12)
C72 C71 H71 119.0
C63 C72 C71 120.1(11)
C63 C72 H72 120.0
C71 C72 H72 120.0
N7 C73 C70 119.0(11)
O17 C73 C70 119.1(12)
O17 C73 N7 121.8(12)
N7 C74 C68 119.0(11)
O16 C74 C68 120.8(12)
O16 C74 N7 120.1(12)
N9 C75 C79 117.1(11)
O22 C75 C79 120.7(11)
O22 C75 N9 122.2(12)
N9 C76 C77 116.9(10)
O23 C76 C77 122.6(12)
O23 C76 N9 120.5(12)
C78 C77 C76 120.4(11)
C84 C77 C76 117.9(11)
C84 C77 C78 121.6(12)
C77 C78 C79 122.1(12)
C77 C78 C82 119.6(11)
C82 C78 C79 118.3(10)
C78 C79 C75 118.3(11)
C80 C79 C75 119.4(12)
C80 C79 C78 122.2(12)
C79 C80 H80 119.8
C79 C80 C81 120.5(13)
C81 C80 H80 119.8
C80 C81 H81 120.5
C85 C81 C80 119.0(12)
C85 C81 H81 120.5
C78 C82 C85 119.0(11)
C86 C82 C78 118.5(11)
C86 C82 C85 122.4(12)
C84 C83 H83 119.1
C86 C83 H83 119.1
C86 C83 C84 121.8(13)
C77 C84 C83 117.6(11)
C77 C84 H84 121.2
C83 C84 H84 121.2
C81 C85 C82 120.9(12)
C81 C85 C89 119.8(12)
C82 C85 C89 119.2(11)
C82 C86 C87 117.8(11)
C83 C86 C82 120.8(13)
C83 C86 C87 121.4(12)
N88 C87 C86 119.5(12)
O0AA C87 C86 119.1(12)
O0AA C87 N88 121.4(13)
N88 C89 C85 117.2(11)
O24 C89 C85 119.0(13)
O24 C89 N88 123.6(12)
C91 C90 H90 106.3
C91 C90 C95 109.9(11)
C95 C90 H90 106.3
N8 C90 H90 106.3
N8 C90 C91 115.7(10)
N8 C90 C95 111.7(10)
C90 C91 H91 107.0
C90 C91 C92 110.9(10)
C92 C91 H91 107.0
N9 C91 C90 114.0(10)
N9 C91 H91 107.0
N9 C91 C92 110.5(10)
C91 C92 H92A 110.1
C91 C92 H92B 110.1
H92A C92 H92B 108.5
C93 C92 C91 107.8(11)
C93 C92 H92A 110.1
C93 C92 H92B 110.1
C92 C93 H93A 108.7
C92 C93 H93B 108.7
H93A C93 H93B 107.6
C94 C93 C92 114.3(11)
C94 C93 H93A 108.7
C94 C93 H93B 108.7
C93 C94 H94A 109.0
C93 C94 H94B 109.0
C93 C94 C95 112.8(10)
H94A C94 H94B 107.8
C95 C94 H94A 109.0
C95 C94 H94B 109.0
C90 C95 C94 106.5(10)
C90 C95 H95A 110.4
C90 C95 H95B 110.4
C94 C95 H95A 110.4
C94 C95 H95B 110.4
H95A C95 H95B 108.6
C97 C96 H96 107.3
C97 C96 C101 112.2(11)
C97 C96 N7 112.8(11)
C101 C96 H96 107.3
N7 C96 H96 107.3
N7 C96 C101 109.6(10)
C96 C97 H97 107.9
C96 C97 C98 109.1(12)
C98 C97 H97 107.9
N12 C97 C96 113.0(11)
N12 C97 H97 107.9
N12 C97 C98 111.0(11)
C97 C98 H98A 109.8
C97 C98 H98B 109.8
H98A C98 H98B 108.2
C99 C98 C97 109.5(12)
C99 C98 H98A 109.8
C99 C98 H98B 109.8
C98 C99 H99A 109.8
C98 C99 H99B 109.8
H99A C99 H99B 108.2
C100 C99 C98 109.5(12)
C100 C99 H99A 109.8
C100 C99 H99B 109.8
C99 C100 H10A 109.3
C99 C100 H10B 109.3
H10A C100 H10B 107.9
C101 C100 C99 111.8(12)
C101 C100 H10A 109.3
C101 C100 H10B 109.3
C96 C101 H10C 110.0
C96 C101 H10D 110.0
C100 C101 C96 108.5(11)
C100 C101 H10C 110.0
C100 C101 H10D 110.0
H10C C101 H10D 108.4
C103 C102 H102 105.2
C103 C102 C107 113.0(11)
C107 C102 H102 105.2
N11 C102 H102 105.2
N11 C102 C103 115.8(10)
N11 C102 C107 111.3(10)
C102 C103 H103 104.6
C102 C103 C104 111.8(10)
C104 C103 H103 104.6
N88 C103 C102 116.5(11)
N88 C103 H103 104.6
N88 C103 C104 113.3(11)
C103 C104 H10E 109.6
C103 C104 H10F 109.6
H10E C104 H10F 108.1
C105 C104 C103 110.4(11)
C105 C104 H10E 109.6
C105 C104 H10F 109.6
C104 C105 H10G 109.1
C104 C105 H10H 109.1
C104 C105 C106 112.6(12)
H10G C105 H10H 107.8
C106 C105 H10G 109.1
C106 C105 H10H 109.1
C105 C106 H10I 109.2
C105 C106 H10J 109.2
H10I C106 H10J 107.9
C107 C106 C105 111.9(10)
C107 C106 H10I 109.2
C107 C106 H10J 109.2
C102 C107 H10K 109.2
C102 C107 H10L 109.2
C106 C107 C102 111.9(11)
C106 C107 H10K 109.2
C106 C107 H10L 109.2
H10K C107 H10L 107.9
N11 C116 C118 117.8(11)
O20 C116 C118 119.7(12)
O20 C116 N11 122.5(12)
N11 C117 C120 115.9(12)
O21 C117 C120 119.4(12)
O21 C117 N11 124.7(12)
C119 C118 C116 118.9(12)
C121 C118 C116 119.8(11)
C121 C118 C119 121.2(11)
C118 C119 C124 119.1(12)
C120 C119 C118 121.9(12)
C120 C119 C124 119.0(11)
C119 C120 C117 118.8(12)
C122 C120 C117 120.8(13)
C122 C120 C119 120.3(13)
C118 C121 H121 120.0
C118 C121 C125 120.0(12)
C125 C121 H121 120.0
C120 C122 H122 120.0
C120 C122 C123 120.0(14)
C123 C122 H122 120.0
C122 C123 H123 119.6
C127 C123 C122 120.7(13)
C127 C123 H123 119.6
C126 C124 C119 118.6(11)
C127 C124 C119 119.6(12)
C127 C124 C126 121.8(12)
C121 C125 H125 120.2
C126 C125 C121 119.6(14)
C126 C125 H125 120.2
C124 C126 C129 119.9(13)
C125 C126 C124 121.4(13)
C125 C126 C129 118.7(14)
C123 C127 C124 120.3(13)
C123 C127 C128 121.4(13)
C124 C127 C128 118.3(13)
N12 C128 C127 119.2(13)
O18 C128 C127 119.4(14)
O18 C128 N12 121.4(15)
N12 C129 C126 116.8(13)
O19 C129 C126 122.3(13)
O19 C129 N12 120.9(15)
C73 N7 C74 122.5(11)
C73 N7 C96 119.5(10)
C74 N7 C96 118.0(10)
C61 N8 C62 124.1(11)
C61 N8 C90 119.9(10)
C62 N8 C90 115.7(10)
C75 N9 C91 115.7(10)
C76 N9 C75 124.7(11)
C76 N9 C91 119.6(10)
C116 N11 C102 118.0(10)
C116 N11 C117 124.5(11)
C117 N11 C102 116.4(10)
C128 N12 C97 116.7(12)
C128 N12 C129 123.5(13)
C129 N12 C97 119.7(12)
C87 N88 C103 118.2(10)
C89 N88 C87 123.0(11)
C89 N88 C103 118.2(10)
H10M C108 H10N 107.6
C109 C108 H10M 108.7
C109 C108 H10N 108.7
O26 C108 H10M 108.7
O26 C108 H10N 108.7
O26 C108 C109 114(3)
C108 C109 H10O 109.5
C108 C109 H10P 109.5
C108 C109 H10Q 109.5
H10O C109 H10P 109.5
H10O C109 H10Q 109.5
H10P C109 H10Q 109.5
H11B C110 H11A 109.4
C111 C110 H11B 111.5
C111 C110 H11A 111.5
O26 C110 H11B 111.5
O26 C110 H11A 111.5
O26 C110 C111 101(2)
C110 C111 H11C 109.5
C110 C111 H11D 109.5
C110 C111 H11E 109.5
H11C C111 H11D 109.5
H11C C111 H11E 109.5
H11D C111 H11E 109.5
C110 O26 C108 106(2)
H11F C112 H11G 108.3
C113 C112 H11F 109.9
C113 C112 H11G 109.9
O25 C112 H11F 109.9
O25 C112 H11G 109.9
O25 C112 C113 108.8(18)
C112 C113 H11H 109.5
C112 C113 H11I 109.5
C112 C113 H11J 109.5
H11H C113 H11I 109.5
H11H C113 H11J 109.5
H11I C113 H11J 109.5
H11K C114 H11L 108.7
C115 C114 H11K 110.6
C115 C114 H11L 110.6
O25 C114 H11K 110.6
O25 C114 H11L 110.6
O25 C114 C115 106(2)
C114 C115 H11M 109.5
C114 C115 H11N 109.5
C114 C115 H11O 109.5
H11M C115 H11N 109.5
H11M C115 H11O 109.5
H11N C115 H11O 109.5
C112 O25 C114 117(2)

loop_
_geom_bond_atom_site_label_1
_geom_bond_atom_site_label_2
_geom_bond_distance
C1 C3 1.462(17)
C1 N1 1.414(15)
C1 O1 1.228(14)
C2 C4 1.483(18)
C2 N1 1.395(15)
C2 O2 1.229(15)
C3 C5 1.378(16)
C3 C6 1.410(16)
C4 C6 1.410(16)
C4 C7 1.373(17)
C5 H5 0.9500
C5 C8 1.387(17)
C6 C10 1.403(16)
C7 H7 0.9500
C7 C12 1.410(18)
C8 H8 0.9500
C8 C9 1.386(17)
C9 C10 1.411(16)
C9 C13 1.459(19)
C10 C11 1.387(17)
C11 C12 1.370(16)
C11 C14 1.483(18)
C12 H12 0.9500
C13 N2 1.388(17)
C13 O3 1.232(14)
C14 N2 1.425(15)
C14 O4 1.216(14)
C15 C17 1.464(18)
C15 N3 1.388(15)
C15 O5 1.223(14)
C16 C19 1.446(18)
C16 N3 1.409(15)
C16 O6 1.237(14)
C17 C18 1.390(16)
C17 C24 1.372(16)
C18 C19 1.420(16)
C18 C23 1.427(17)
C19 C20 1.354(16)
C20 H20 0.9500
C20 C21 1.434(18)
C21 H21 0.9500
C21 C22 1.398(17)
C22 C23 1.412(16)
C22 C28 1.483(17)
C23 C26 1.420(16)
C24 H24 0.9500
C24 C25 1.414(17)
C25 H25 0.9500
C25 C26 1.360(15)
C26 C27 1.488(17)
C27 N4 1.423(14)
C27 O7 1.223(13)
C28 N4 1.390(15)
C28 O8 1.221(13)
C29 C33 1.459(17)
C29 N5 1.435(15)
C29 O9 1.225(14)
C30 C31 1.520(18)
C30 N5 1.380(16)
C30 O10 1.185(14)
C31 C32 1.419(17)
C31 C35 1.323(17)
C32 C33 1.391(17)
C32 C38 1.429(16)
C33 C34 1.397(16)
C34 H34 0.9500
C34 C40 1.431(17)
C35 H35 0.9500
C35 C36 1.413(17)
C36 H36 0.9500
C36 C37 1.401(16)
C37 C38 1.390(17)
C37 C41 1.443(16)
C38 C39 1.419(16)
C39 C40 1.358(16)
C39 C42 1.479(16)
C40 H40 0.9500
C41 N6 1.405(14)
C41 O12 1.246(14)
C42 N6 1.401(15)
C42 O11 1.247(13)
C43 H43 1.0000
C43 C44 1.528(17)
C43 C48 1.482(16)
C43 N1 1.530(16)
C44 H44 1.0000
C44 C45 1.532(17)
C44 N6 1.517(15)
C45 H45A 0.9900
C45 H45B 0.9900
C45 C46 1.540(18)
C46 H46A 0.9900
C46 H46B 0.9900
C46 C47 1.521(17)
C47 H47A 0.9900
C47 H47B 0.9900
C47 C48 1.510(17)
C48 H48A 0.9900
C48 H48B 0.9900
C49 H49 1.0000
C49 C50 1.540(16)
C49 C54 1.547(16)
C49 N4 1.480(15)
C50 H50 1.0000
C50 C51 1.537(18)
C50 N5 1.487(15)
C51 H51A 0.9900
C51 H51B 0.9900
C51 C52 1.533(19)
C52 H52A 0.9900
C52 H52B 0.9900
C52 C53 1.558(18)
C53 H53A 0.9900
C53 H53B 0.9900
C53 C54 1.514(16)
C54 H54A 0.9900
C54 H54B 0.9900
C55 H55 1.0000
C55 C56 1.566(17)
C55 C60 1.518(19)
C55 N3 1.499(16)
C56 H56 1.0000
C56 C57 1.546(17)
C56 N2 1.466(16)
C57 H57A 0.9900
C57 H57B 0.9900
C57 C58 1.514(18)
C58 H58A 0.9900
C58 H58B 0.9900
C58 C59 1.515(19)
C59 H59A 0.9900
C59 H59B 0.9900
C59 C60 1.58(2)
C60 H60A 0.9900
C60 H60B 0.9900
C61 C65 1.479(16)
C61 N8 1.393(15)
C61 O14 1.217(14)
C62 C63 1.457(17)
C62 N8 1.408(15)
C62 O15 1.233(14)
C63 C64 1.395(15)
C63 C72 1.370(16)
C64 C65 1.399(16)
C64 C69 1.437(16)
C65 C66 1.393(15)
C66 H66 0.9500
C66 C67 1.415(16)
C67 H67 0.9500
C67 C68 1.369(16)
C68 C69 1.415(16)
C68 C74 1.457(17)
C69 C70 1.419(16)
C70 C71 1.374(17)
C70 C73 1.457(17)
C71 H71 0.9500
C71 C72 1.404(17)
C72 H72 0.9500
C73 N7 1.375(16)
C73 O17 1.236(14)
C74 N7 1.412(16)
C74 O16 1.232(14)
C75 C79 1.516(18)
C75 N9 1.414(15)
C75 O22 1.197(13)
C76 C77 1.503(17)
C76 N9 1.403(15)
C76 O23 1.201(13)
C77 C78 1.385(15)
C77 C84 1.375(16)
C78 C79 1.432(17)
C78 C82 1.410(16)
C79 C80 1.344(16)
C80 H80 0.9500
C80 C81 1.415(18)
C81 H81 0.9500
C81 C85 1.404(17)
C82 C85 1.418(16)
C82 C86 1.370(17)
C83 H83 0.9500
C83 C84 1.389(17)
C83 C86 1.369(16)
C84 H84 0.9500
C85 C89 1.513(18)
C86 C87 1.502(19)
C87 N88 1.396(16)
C87 O0AA 1.211(15)
C89 N88 1.373(16)
C89 O24 1.221(14)
C90 H90 1.0000
C90 C91 1.521(16)
C90 C95 1.556(17)
C90 N8 1.468(14)
C91 H91 1.0000
C91 C92 1.545(16)
C91 N9 1.518(15)
C92 H92A 0.9900
C92 H92B 0.9900
C92 C93 1.507(17)
C93 H93A 0.9900
C93 H93B 0.9900
C93 C94 1.486(18)
C94 H94A 0.9900
C94 H94B 0.9900
C94 C95 1.570(17)
C95 H95A 0.9900
C95 H95B 0.9900
C96 H96 1.0000
C96 C97 1.515(17)
C96 C101 1.535(18)
C96 N7 1.519(16)
C97 H97 1.0000
C97 C98 1.536(18)
C97 N12 1.501(17)
C98 H98A 0.9900
C98 H98B 0.9900
C98 C99 1.53(2)
C99 H99A 0.9900
C99 H99B 0.9900
C99 C100 1.527(19)
C100 H10A 0.9900
C100 H10B 0.9900
C100 C101 1.525(17)
C101 H10C 0.9900
C101 H10D 0.9900
C102 H102 1.0000
C102 C103 1.496(16)
C102 C107 1.505(16)
C102 N11 1.494(16)
C103 H103 1.0000
C103 C104 1.528(17)
C103 N88 1.493(15)
C104 H10E 0.9900
C104 H10F 0.9900
C104 C105 1.481(17)
C105 H10G 0.9900
C105 H10H 0.9900
C105 C106 1.522(16)
C106 H10I 0.9900
C106 H10J 0.9900
C106 C107 1.499(17)
C107 H10K 0.9900
C107 H10L 0.9900
C116 C118 1.491(17)
C116 N11 1.361(15)
C116 O20 1.212(13)
C117 C120 1.515(19)
C117 N11 1.395(16)
C117 O21 1.200(15)
C118 C119 1.401(16)
C118 C121 1.386(17)
C119 C120 1.395(17)
C119 C124 1.430(17)
C120 C122 1.377(17)
C121 H121 0.9500
C121 C125 1.405(18)
C122 H122 0.9500
C122 C123 1.420(19)
C123 H123 0.9500
C123 C127 1.352(18)
C124 C126 1.406(18)
C124 C127 1.403(17)
C125 H125 0.9500
C125 C126 1.388(18)
C126 C129 1.49(2)
C127 C128 1.48(2)
C128 N12 1.386(17)
C128 O18 1.246(16)
C129 N12 1.401(16)
C129 O19 1.222(16)
C108 H10M 0.9900
C108 H10N 0.9900
C108 C109 1.497(14)
C108 O26 1.43(2)
C109 H10O 0.9800
C109 H10P 0.9799
C109 H10Q 0.9800
C110 H11B 0.9900
C110 H11A 0.9900
C110 C111 1.518(13)
C110 O26 1.299(19)
C111 H11C 0.9800
C111 H11D 0.9800
C111 H11E 0.9800
C112 H11F 0.9900
C112 H11G 0.9900
C112 C113 1.543(13)
C112 O25 1.380(17)
C113 H11H 0.9800
C113 H11I 0.9800
C113 H11J 0.9800
C114 H11K 0.9900
C114 H11L 0.9900
C114 C115 1.495(14)
C114 O25 1.48(2)
C115 H11M 0.9800
C115 H11N 0.9800
C115 H11O 0.9800

loop_
_smtbx_masks_void_nr
_smtbx_masks_void_average_x
_smtbx_masks_void_average_y
_smtbx_masks_void_average_z
_smtbx_masks_void_volume
_smtbx_masks_void_count_electrons
1 0.047 0.071 0.091 10.8 0.1
2 0.222 -0.094 0.532 77.3 5.3
3 0.454 0.606 0.690 16.2 0.2

loop_
_twin_individual_id
_twin_individual_mass_fraction_refined
1 -1(2)
2 2(2)

loop_
_publcif_info_datablock.id
_publcif_info_datablock.publ_exptl
_publcif_info_datablock.publ_geom
_publcif_info_datablock.structure
{0f65a9b0-bd0d-4ae2-a315-5dc84495518f} y y y

loop_
_publcif_info_exptl_table_extra_item
sin_theta_over_lambda_max

loop_
_publcif_info_tables.block_id
_publcif_info_tables.reference_item
{0f65a9b0-bd0d-4ae2-a315-5dc84495518f} '_publcif_info_datablock.publ_exptl'

loop_
_publcif_info_cif.paper_type
EE
